data_2206345
loop_
_publ_author_name
'Chun-An Ma'
'Ai-Li Xie'
'Lian-Bang Wang'

_publ_section_title
;
 Polymeric bis(lithium disodium nonahydrate) decavanadate,
 {[LiNa~2~(H~2~O)~9~]~2~[V~10~O~28~]}~<i>n~</i>
;
_journal_coeditor_code BR6199
_journal_issue 8
_journal_name_full 'Acta Crystallographica Section E'
_journal_page_first i185
_journal_page_last i187
_journal_paper_doi 10.1107/S1600536805023123
_journal_volume 61
_journal_year 2005
_chemical_formula_iupac '[Li2 Na4 (H2 O)18 V10 O28]'
_chemical_formula_moiety 'H36 Li2 Na4 O46 V10'
_chemical_formula_structural '(Li Na2 (H2 O)9)2 V10 O28'
_chemical_formula_sum 'H36 Li2 Na4 O46 V10'
_chemical_formula_weight 1387.51
_chemical_name_systematic
;
poly[penta-\m-aqua-tetraaqua-\m-decavanadato-lithium(I)disodium(I)]
;
_space_group_IT_number 2
_symmetry_cell_setting triclinic
_symmetry_space_group_name_Hall '-P 1'
_symmetry_space_group_name_H-M 'P -1'
_atom_sites_solution_hydrogens difmap
_atom_sites_solution_primary direct
_atom_sites_solution_secondary difmap
_cell_angle_alpha 105.636(3)
_cell_angle_beta 101.852(3)
_cell_angle_gamma 99.257(3)
_cell_formula_units_Z 1
_cell_length_a 8.5386(6)
_cell_length_b 10.6333(7)
_cell_length_c 11.8912(6)
_cell_measurement_reflns_used 5541
_cell_measurement_temperature 273.0(10)
_cell_measurement_theta_max 27.5
_cell_measurement_theta_min 2.5
_cell_volume 990.39(11)
_computing_cell_refinement 'PROCESS-AUTO (Rigaku, 2002)'
_computing_data_collection 'PROCESS-AUTO (Rigaku, 1998)'
_computing_data_reduction 'CrystalStructure (Rigaku/MSC, 2004)'
_computing_molecular_graphics 'WinGX (Farrugia, 1999)'
_computing_publication_material CrystalStructure
_computing_structure_refinement 'CRYSTALS (Watkin et al., 1996)'
_computing_structure_solution 'SHELXS97 (Sheldrick, 1997)'
_diffrn_detector_area_resol_mean 10.00
_diffrn_measured_fraction_theta_full 0.9848
_diffrn_measured_fraction_theta_max 0.9865
_diffrn_measurement_device_type 'Rigaku R-AXIS RAPID'
_diffrn_measurement_method \w
_diffrn_radiation_type 'Mo K\a'
_diffrn_radiation_wavelength 0.7107
_diffrn_reflns_av_R_equivalents 0.024
_diffrn_reflns_limit_h_max 11
_diffrn_reflns_limit_h_min -10
_diffrn_reflns_limit_k_max 13
_diffrn_reflns_limit_k_min -13
_diffrn_reflns_limit_l_max 15
_diffrn_reflns_limit_l_min -15
_diffrn_reflns_number 9308
_diffrn_reflns_theta_full 27.50
_diffrn_reflns_theta_max 27.48
_exptl_absorpt_coefficient_mu 2.421
_exptl_absorpt_correction_T_max 0.616
_exptl_absorpt_correction_T_min 0.438
_exptl_absorpt_correction_type multi-scan
_exptl_absorpt_process_details '(ABSCOR; Higashi, 1995)'
_exptl_crystal_colour orange
_exptl_crystal_density_diffrn 2.326
_exptl_crystal_density_method 'not measured'
_exptl_crystal_description block
_exptl_crystal_F_000 684.00
_exptl_crystal_size_max 0.40
_exptl_crystal_size_mid 0.30
_exptl_crystal_size_min 0.20
_refine_diff_density_max 0.48
_refine_diff_density_min -0.52
_refine_ls_extinction_method none
_refine_ls_goodness_of_fit_ref 1.016
_refine_ls_hydrogen_treatment constr
_refine_ls_number_parameters 280
_refine_ls_number_reflns 4467
_refine_ls_R_factor_gt 0.0270
_refine_ls_shift/su_max 0.0000
_refine_ls_structure_factor_coef Fsqd
_refine_ls_weighting_details 'w = 1/[0.001Fo^2^ + \s(Fo^2^)]/(4Fo^2^)'
_refine_ls_weighting_scheme calc
_refine_ls_wR_factor_ref 0.0970
_reflns_number_gt 3990
_reflns_number_total 4471
_reflns_threshold_expression F^2^>2\s(F^2^)
_cod_data_source_file br6199.cif
_cod_data_source_block I
_cod_original_cell_volume 990.40(10)
_cod_database_code 2206345

loop_
_symmetry_equiv_pos_site_id
_symmetry_equiv_pos_as_xyz
1 +x,+y,+z
2 -x,-y,-z

loop_
_atom_site_label
_atom_site_fract_x
_atom_site_fract_y
_atom_site_fract_z
_atom_site_U_iso_or_equiv
_atom_site_adp_type
_atom_site_calc_flag
_atom_site_refinement_flags
_atom_site_occupancy
_atom_site_type_symbol
V1 0.78731(4) 0.66163(3) 0.27151(3) 0.01683(9) Uani d . 1.00 V
V2 0.59589(4) 0.76990(3) 0.07942(3) 0.01567(9) Uani d . 1.00 V
V3 0.30870(4) 0.51024(3) -0.00358(3) 0.01229(9) Uani d . 1.00 V
V4 0.50849(4) 0.40158(3) 0.18695(3) 0.01479(9) Uani d . 1.00 V
V5 0.42980(4) 0.68105(3) 0.26387(3) 0.01749(9) Uani d . 1.00 V
Na1 0.22480(10) 0.85169(9) 0.51660(8) 0.0262(2) Uani d . 1.00 Na
Na2 -0.00620(10) 0.74750(10) 0.68900(10) 0.0418(3) Uani d . 1.00 Na
O1 0.9595(2) 0.7141(2) 0.37110(10) 0.0272(4) Uani d . 1.00 O
O2 0.7894(2) 0.79200(10) 0.19620(10) 0.0182(3) Uani d . 1.00 O
O3 0.6315(2) 0.90240(10) 0.04020(10) 0.0252(4) Uani d . 1.00 O
O4 0.3971(2) 0.66510(10) -0.04930(10) 0.0138(3) Uani d . 1.00 O
O5 0.1470(2) 0.44540(10) -0.12850(10) 0.0165(3) Uani d . 1.00 O
O6 0.3151(2) 0.35440(10) 0.04010(10) 0.0138(3) Uani d . 1.00 O
O7 0.4710(2) 0.26600(10) 0.22330(10) 0.0225(4) Uani d . 1.00 O
O8 0.7085(2) 0.48850(10) 0.28310(10) 0.0179(3) Uani d . 1.00 O
O9 0.54460(10) 0.57390(10) 0.11620(10) 0.0132(3) Uani d . 1.00 O
O10 0.6422(2) 0.72550(10) 0.35510(10) 0.0193(3) Uani d . 1.00 O
O11 0.4782(2) 0.81220(10) 0.18770(10) 0.0198(3) Uani d . 1.00 O
O12 0.2404(2) 0.59910(10) 0.10890(10) 0.0176(3) Uani d . 1.00 O
O13 0.3961(2) 0.50800(10) 0.27390(10) 0.0173(3) Uani d . 1.00 O
O14 0.3319(2) 0.7523(2) 0.35460(10) 0.0284(4) Uani d . 1.00 O
O15 0.2600(2) 1.0422(2) 0.45210(10) 0.0290(4) Uani d . 1.00 O
O16 0.4808(2) 0.93120(10) 0.66520(10) 0.0291(4) Uani d . 1.00 O
O17 0.0608(2) 0.9448(2) 0.6432(2) 0.0303(4) Uani d . 1.00 O
O18 0.1555(2) 0.6484(2) 0.5706(2) 0.0383(5) Uani d . 1.00 O
O19 -0.2580(3) 0.6177(2) 0.5676(2) 0.0551(7) Uani d . 1.00 O
O20 0.2060(2) 0.83050(10) 0.8840(2) 0.0298(4) Uani d . 1.00 O
O21 -0.0552(2) 0.6102(2) 0.8107(2) 0.0285(4) Uani d . 1.00 O
O22 -0.1331(2) 0.8813(2) 0.8537(2) 0.0358(5) Uani d . 1.00 O
O23 0.0669(2) 0.8304(2) 1.1090(2) 0.0321(4) Uani d . 1.00 O
Li1 0.0023(5) 0.7854(4) 0.9355(4) 0.0340(10) Uani d . 1.00 Li
H1 0.3040 1.1184 0.5160 0.032 Uiso d R 1.00 H
H2 0.3360 1.0424 0.4150 0.033 Uiso d R 1.00 H
H3 0.4931 0.9971 0.7087 0.034 Uiso d R 1.00 H
H4 0.4981 0.8701 0.6957 0.034 Uiso d R 1.00 H
H5 0.1117 1.0212 0.7000 0.034 Uiso d R 1.00 H
H6 -0.0223 0.9621 0.6180 0.034 Uiso d R 1.00 H
H7 0.1000 0.5845 0.5005 0.047 Uiso d R 1.00 H
H8 0.2114 0.6055 0.6145 0.047 Uiso d R 1.00 H
H9 -0.3278 0.5786 0.5993 0.069 Uiso d R 1.00 H
H10 -0.3240 0.6463 0.5216 0.069 Uiso d R 1.00 H
H11 0.2581 0.9020 0.8985 0.038 Uiso d R 1.00 H
H12 0.2702 0.7770 0.8995 0.038 Uiso d R 1.00 H
H13 -0.1388 0.5683 0.7907 0.039 Uiso d R 1.00 H
H14 -0.0028 0.5453 0.8247 0.038 Uiso d R 1.00 H
H15 -0.1177 0.9643 0.8520 0.043 Uiso d R 1.00 H
H16 -0.2298 0.8553 0.8370 0.043 Uiso d R 1.00 H
H17 -0.0150 0.8087 1.1475 0.041 Uiso d R 1.00 H
H18 0.1230 0.7788 1.1285 0.041 Uiso d R 1.00 H

loop_
_atom_site_aniso_label
_atom_site_aniso_U_11
_atom_site_aniso_U_22
_atom_site_aniso_U_33
_atom_site_aniso_U_12
_atom_site_aniso_U_13
_atom_site_aniso_U_23
V1 0.0150(2) 0.0188(2) 0.0125(2) 0.00080(10) 0.00020(10) 0.00230(10)
V2 0.0192(2) 0.0104(2) 0.0153(2) 0.00170(10) 0.00300(10) 0.00290(10)
V3 0.0115(2) 0.0129(2) 0.0124(2) 0.00320(10) 0.00270(10) 0.00390(10)
V4 0.0173(2) 0.0149(2) 0.0129(2) 0.00310(10) 0.00330(10) 0.00620(10)
V5 0.0186(2) 0.0177(2) 0.0143(2) 0.00460(10) 0.00590(10) 0.00050(10)
Na1 0.0260(4) 0.0274(5) 0.0239(4) 0.0056(4) 0.0081(4) 0.0052(4)
Na2 0.0483(6) 0.0382(6) 0.0418(6) 0.0040(5) 0.0171(5) 0.0168(5)
O1 0.0196(7) 0.0321(9) 0.0231(8) -0.0001(6) -0.0027(6) 0.0073(7)
O2 0.0177(7) 0.0149(6) 0.0176(7) -0.0006(5) 0.0029(5) 0.0021(5)
O3 0.0307(8) 0.0148(7) 0.0289(8) 0.0017(6) 0.0061(7) 0.0080(6)
O4 0.0141(6) 0.0128(6) 0.0151(6) 0.0046(5) 0.0031(5) 0.0050(5)
O5 0.0123(6) 0.0192(7) 0.0173(7) 0.0034(5) 0.0021(5) 0.0059(5)
O6 0.0143(6) 0.0130(6) 0.0140(6) 0.0029(5) 0.0036(5) 0.0045(5)
O7 0.0251(7) 0.0216(7) 0.0246(8) 0.0049(6) 0.0058(6) 0.0141(6)
O8 0.0170(7) 0.0213(7) 0.0160(7) 0.0047(5) 0.0020(5) 0.0082(6)
O9 0.0138(7) 0.0116(6) 0.0134(6) 0.0025(5) 0.0029(5) 0.0033(5)
O10 0.0210(7) 0.0188(7) 0.0136(6) 0.0021(5) 0.0028(5) 0.0004(5)
O11 0.0238(7) 0.0141(6) 0.0202(7) 0.0058(5) 0.0064(6) 0.0021(5)
O12 0.0162(6) 0.0189(7) 0.0186(7) 0.0065(5) 0.0060(5) 0.0048(6)
O13 0.0175(6) 0.0201(7) 0.0155(7) 0.0042(5) 0.0059(5) 0.0063(5)
O14 0.0297(8) 0.0304(8) 0.0255(8) 0.0123(7) 0.0134(7) 0.0018(7)
O15 0.0293(8) 0.0248(8) 0.0268(8) 0.0049(6) 0.0063(7) -0.0002(7)
O16 0.0426(9) 0.0173(7) 0.0254(8) 0.0085(7) 0.0060(7) 0.0049(6)
O17 0.0276(8) 0.0259(8) 0.0319(9) 0.0088(7) 0.0037(7) 0.0020(7)
O18 0.0440(10) 0.0370(10) 0.0348(9) 0.0161(8) -0.0010(8) 0.0169(8)
O19 0.0500(10) 0.086(2) 0.0350(10) 0.0070(10) 0.0150(9) 0.0310(10)
O20 0.0211(7) 0.0196(7) 0.0490(10) 0.0053(6) 0.0043(7) 0.0136(7)
O21 0.0189(7) 0.0251(8) 0.0460(10) 0.0050(6) 0.0105(7) 0.0176(7)
O22 0.0222(8) 0.0317(9) 0.0580(10) 0.0065(7) 0.0102(8) 0.0224(8)
O23 0.0319(8) 0.0350(9) 0.0369(9) 0.0112(7) 0.0128(7) 0.0187(7)
Li1 0.041(2) 0.032(2) 0.029(2) 0.011(2) 0.007(2) 0.007(2)

loop_
_atom_type_symbol
_atom_type_description
_atom_type_scat_dispersion_real
_atom_type_scat_dispersion_imag
_atom_type_scat_source
V V 0.300 0.529
;
International Tables for Crystallography
(1992, Vol. C, Tables 4.2.6.8 and 6.1.1.4)
;
O O 0.011 0.006
;
International Tables for Crystallography
(1992, Vol. C, Tables 4.2.6.8 and 6.1.1.4)
;
Li Li 0.000 0.000
;
International Tables for Crystallography
(1992, Vol. C, Tables 4.2.6.8 and 6.1.1.4)
;
H H 0.000 0.000
;
International Tables for Crystallography
(1992, Vol. C, Table 6.1.1.4)
;
Na Na 0.036 0.025
;
International Tables for Crystallography
(1992, Vol. C, Tables 4.2.6.8 and 6.1.1.4)
;

loop_
_geom_angle_atom_site_label_1
_geom_angle_atom_site_label_2
_geom_angle_atom_site_label_3
_geom_angle_site_symmetry_1
_geom_angle_site_symmetry_2
_geom_angle_site_symmetry_3
_geom_angle
_geom_angle_publ_flag
O2 V1 O1 . . . 102.45(8) n
O5 V1 O1 66502 . . 100.94(8) n
O8 V1 O1 . . . 102.70(8) n
O9 V1 O1 . . . 175.59(7) n
O10 V1 O1 . . . 103.37(8) n
V1 O1 Na1 . . 65501 165.30(10) n
V1 O2 V2 . . . 114.48(7) n
O5 V1 O2 66502 . . 85.31(7) n
O8 V1 O2 . . . 153.82(5) n
O9 V1 O2 . . . 78.19(5) n
O10 V1 O2 . . . 92.30(7) n
V1 O5 V3 . 66502 66502 111.64(8) n
O8 V1 O5 . . 66502 82.89(6) n
O9 V1 O5 . . 66502 74.72(5) n
O10 V1 O5 . . 66502 155.51(5) n
V1 O8 V4 . . . 115.07(8) n
O9 V1 O8 . . . 76.18(5) n
O10 V1 O8 . . . 88.91(7) n
V1 O9 V2 . . . 85.88(4) n
V1 O9 V3 . . 66502 86.84(5) n
V1 O9 V4 . . . 86.42(5) n
V1 O9 V5 . . . 82.99(4) n
O10 V1 O9 . . . 80.93(5) n
V1 O9 V3 . . . 171.07(7) n
V1 O10 V5 . . . 114.05(7) n
O6 V2 O2 66502 . . 87.81(6) n
O9 V2 O2 . . . 80.41(6) n
O11 V2 O2 . . . 94.26(7) n
O3 V2 O2 . . . 102.12(7) n
O4 V2 O2 . . . 154.70(7) n
O6 V2 O3 66502 . . 99.58(8) n
O9 V2 O3 . . . 174.60(7) n
O11 V2 O3 . . . 103.55(8) n
O4 V2 O3 . . . 100.22(7) n
O6 V2 O4 66502 . . 76.86(5) n
O9 V2 O4 . . . 76.38(5) n
O11 V2 O4 . . . 91.90(6) n
V2 O4 V3 . . . 107.18(7) n
V2 O4 V4 . . 66502 101.48(6) n
V2 O6 V3 . 66502 66502 108.35(8) n
O9 V2 O6 . . 66502 75.64(6) n
O11 V2 O6 . . 66502 155.77(7) n
V2 O6 V4 . 66502 66502 98.10(6) n
V2 O9 V3 . . 66502 92.51(6) n
V2 O9 V4 . . . 169.81(6) n
V2 O9 V5 . . . 86.37(5) n
O11 V2 O9 . . . 80.90(6) n
V2 O9 V3 . . . 93.43(6) n
V2 O11 V5 . . . 114.80(8) n
O9 V3 O4 . . . 79.93(6) n
V3 O4 V4 . . 66502 107.56(6) n
O12 V3 O4 . . . 95.21(7) n
O5 V3 O4 . . . 94.93(7) n
O6 V3 O4 . . . 155.49(6) n
O9 V3 O4 66502 . . 79.16(6) n
O9 V3 O5 . . . 164.38(7) n
O12 V3 O5 . . . 107.46(7) n
V3 O5 V1 . . 66502 111.64(8) n
O6 V3 O5 . . . 98.51(7) n
O9 V3 O5 66502 . . 86.65(6) n
V3 O6 V4 . . . 107.10(6) n
O9 V3 O6 . . . 81.67(5) n
O12 V3 O6 . . . 100.14(7) n
V3 O6 V2 . . 66502 108.35(8) n
O9 V3 O6 66502 . . 81.26(6) n
V3 O9 V3 . . 66502 102.09(5) n
V3 O9 V4 . . . 93.14(5) n
V3 O9 V5 . . . 88.08(5) n
O12 V3 O9 . . . 87.79(6) n
O9 V3 O9 66502 . . 77.91(5) n
V3 O9 V3 . 66502 66502 102.09(5) n
V3 O9 V4 . 66502 66502 93.72(5) n
O12 V3 O9 . . 66502 165.31(5) n
V3 O9 V1 . 66502 66502 86.84(5) n
V3 O9 V2 . 66502 66502 92.51(6) n
V3 O12 V5 . . . 109.79(8) n
V4 O4 V3 . 66502 66502 107.56(6) n
O8 V4 O4 . . 66502 91.02(6) n
O9 V4 O4 . . 66502 76.64(6) n
O13 V4 O4 . . 66502 155.32(7) n
V4 O4 V2 . 66502 66502 101.48(6) n
O6 V4 O4 . . 66502 76.47(6) n
O7 V4 O4 . . 66502 99.44(8) n
O8 V4 O6 . . . 155.88(7) n
O9 V4 O6 . . . 75.49(5) n
O13 V4 O6 . . . 88.26(6) n
V4 O6 V2 . . 66502 98.10(6) n
O7 V4 O6 . . . 98.78(6) n
O8 V4 O7 . . . 103.63(7) n
O9 V4 O7 . . . 173.61(6) n
O13 V4 O7 . . . 102.00(8) n
O9 V4 O8 . . . 81.63(6) n
O13 V4 O8 . . . 95.63(6) n
V4 O9 V3 . . 66502 93.72(5) n
V4 O9 V5 . . . 86.07(5) n
O13 V4 O9 . . . 80.86(7) n
V4 O13 V5 . . . 113.31(9) n
V5 O9 V3 . . 66502 169.83(6) n
O10 V5 O9 . . . 82.03(6) n
O11 V5 O9 . . . 77.09(6) n
O13 V5 O9 . . . 78.16(6) n
O12 V5 O9 . . . 74.19(5) n
O14 V5 O9 . . . 173.62(7) n
O11 V5 O10 . . . 91.00(7) n
O13 V5 O10 . . . 92.73(7) n
O12 V5 O10 . . . 156.14(7) n
O14 V5 O10 . . . 104.24(7) n
O13 V5 O11 . . . 154.19(7) n
O12 V5 O11 . . . 82.00(6) n
O14 V5 O11 . . . 101.34(9) n
O13 V5 O12 . . . 84.35(6) n
O14 V5 O12 . . . 99.51(7) n
O14 V5 O13 . . . 102.45(9) n
V5 O14 Na1 . . . 169.40(10) y
O14 Na1 O1 . . 45501 82.08(6) y
O15 Na1 O1 . . 45501 100.99(7) y
O16 Na1 O1 . . 45501 165.59(8) y
O17 Na1 O1 . . 45501 86.07(6) y
O18 Na1 O1 . . 45501 72.77(7) y
Na1 O1 V1 . 45501 45501 165.30(10) y
O15 Na1 O14 . . . 85.26(7) y
O16 Na1 O14 . . . 95.90(7) y
O17 Na1 O14 . . . 166.61(7) y
O18 Na1 O14 . . . 95.67(8) y
O16 Na1 O15 . . . 93.03(6) y
O17 Na1 O15 . . . 90.94(7) y
O18 Na1 O15 . . . 173.44(7) y
O17 Na1 O16 . . . 97.12(6) y
O18 Na1 O16 . . . 93.33(7) y
Na1 O17 Na2 . . . 92.07(7) y
O18 Na1 O17 . . . 86.70(8) y
Na1 O18 Na2 . . . 90.55(8) y
O18 Na2 O17 . . . 90.67(8) y
O19 Na2 O17 . . . 111.36(9) y
O20 Na2 O17 . . . 93.17(7) y
O21 Na2 O17 . . . 157.35(7) y
O19 Na2 O18 . . . 97.34(8) y
O20 Na2 O18 . . . 97.19(7) y
O21 Na2 O18 . . . 105.73(8) y
O20 Na2 O19 . . . 151.20(10) y
O21 Na2 O19 . . . 82.45(8) y
O21 Na2 O20 . . . 69.72(6) y
Na2 O20 Li1 . . . 78.10(10) y
Na2 O21 Li1 . . . 81.3(2) y
O1 Na1 O14 . 65501 65501 82.08(6) n
O1 Na1 O17 . 65501 65501 86.07(6) n
O1 Na1 O18 . 65501 65501 72.77(7) n
O4 V4 O6 . 66502 66502 76.47(6) n
O4 V4 O7 . 66502 66502 99.44(8) n
O4 V4 O8 . 66502 66502 91.02(6) n
O4 V4 O9 . 66502 66502 76.64(6) n
O5 V1 O2 . 66502 66502 85.31(7) n
O5 V1 O8 . 66502 66502 82.89(6) n
O5 V1 O9 . 66502 66502 74.72(5) n
O5 V1 O1 . 66502 66502 100.94(8) n
O6 V2 O2 . 66502 66502 87.81(6) n
O6 V2 O4 . 66502 66502 76.86(5) n
O6 V2 O9 . 66502 66502 75.64(6) n
O6 V2 O3 . 66502 66502 99.58(8) n
O9 V3 O5 . 66502 66502 86.65(6) n
O9 V3 O6 . 66502 66502 81.26(6) n
O9 V3 O4 . 66502 66502 79.16(6) n
O9 V3 O9 . 66502 66502 77.91(5) n
O20 Li1 O21 . . . 88.9(2) y
O20 Li1 O22 . . . 99.3(2) y
O20 Li1 O23 . . . 106.8(2) y
O21 Li1 O22 . . . 100.4(2) y
O21 Li1 O23 . . . 129.9(3) y
O22 Li1 O23 . . . 122.3(2) y
H1 Na1 O14 . . . 98.0343 n
H2 Na1 O14 . . . 70.1226 n
H3 Na1 O14 . . . 106.3757 n
H4 Na1 O14 . . . 95.0635 n
H5 Na1 O14 . . . 168.2916 n
H6 Na1 O14 . . . 153.6421 n
H7 Na1 O14 . . . 83.7865 n
H8 Na1 O14 . . . 93.9078 n
Na1 O15 H1 . . . 111.2957 n
Na1 O15 H2 . . . 110.3156 n
Na1 O16 H3 . . . 115.8861 n
Na1 O16 H4 . . . 108.4384 n
Na1 O17 H5 . . . 114.6286 n
Na1 O17 H6 . . . 123.0022 n
Na1 O18 H7 . . . 105.2909 n
Na1 O18 H8 . . . 135.0490 n
Na2 O17 H5 . . . 121.5733 n
Na2 O17 H6 . . . 106.5964 n
Na2 O18 H7 . . . 115.6120 n
Na2 O18 H8 . . . 105.2500 n
Na2 O19 H9 . . . 119.8317 n
Na2 O19 H10 . . . 122.8901 n
Na2 O20 H11 . . . 114.8626 n
Na2 O20 H12 . . . 117.0487 n
Na2 O21 H13 . . . 113.1191 n
Na2 O21 H14 . . . 128.1757 n
H2 O15 H1 . . . 100.7962 n
H4 O16 H3 . . . 115.0966 n
H6 O17 H5 . . . 100.3715 n
H8 O18 H7 . . . 104.9681 n
H10 O19 H9 . . . 99.3271 n
H11 O20 Li1 . . . 125.2203 n
H12 O20 Li1 . . . 109.0020 n
H12 O20 H11 . . . 109.8595 n
H13 O21 Li1 . . . 121.3375 n
H14 O21 Li1 . . . 118.6901 n
H14 O21 H13 . . . 96.6409 n
H15 O22 Li1 . . . 133.3027 n
H16 O22 Li1 . . . 117.9284 n
H16 O22 H15 . . . 104.7859 n
H18 O23 Li1 . . . 109.6161 n
H17 O23 Li1 . . . 117.4397 n
H18 O23 H17 . . . 95.5975 n

loop_
_geom_bond_atom_site_label_1
_geom_bond_atom_site_label_2
_geom_bond_site_symmetry_2
_geom_bond_distance
_geom_bond_publ_flag
V1 O1 . 1.5940(10) n
V1 O2 . 1.841(2) n
V1 O5 66502 2.014(2) n
V1 O8 . 1.907(2) n
V1 O9 . 2.3350(10) n
V1 O10 . 1.843(2) n
V2 O2 . 1.8630(10) n
V2 O3 . 1.603(2) n
V2 O4 . 1.9670(10) n
V2 O6 66502 2.0240(10) n
V2 O9 . 2.2360(10) n
V2 O11 . 1.799(2) n
V3 O4 . 1.956(2) n
V3 O5 . 1.7000(10) n
V3 O6 . 1.871(2) n
V3 O9 . 2.0990(10) n
V3 O9 66502 2.1370(10) n
V3 O12 . 1.685(2) n
V4 O4 66502 1.983(2) n
V4 O6 . 2.0260(10) n
V4 O7 . 1.616(2) n
V4 O8 . 1.7890(10) n
V4 O9 . 2.218(2) n
V4 O13 . 1.843(2) n
V5 O9 . 2.3090(10) n
V5 O10 . 1.8250(10) n
V5 O11 . 1.893(2) n
V5 O12 . 2.0560(10) n
V5 O13 . 1.856(2) n
V5 O14 . 1.603(2) n
Na1 O1 45501 2.495(2) y
Na1 O14 . 2.366(2) y
Na1 O15 . 2.349(2) y
Na1 O16 . 2.373(2) y
Na1 O17 . 2.391(2) y
Na1 O18 . 2.435(2) y
Na2 O17 . 2.320(2) y
Na2 O18 . 2.338(2) y
Na2 O19 . 2.304(2) y
Na2 O20 . 2.469(2) y
Na2 O21 . 2.365(2) y
Na2 O22 . 2.627(2) y
O1 Na1 65501 2.495(2) n
O4 V4 66502 1.983(2) n
O5 V1 66502 2.014(2) n
O6 V2 66502 2.0240(10) n
O9 V3 66502 2.1370(10) n
Li1 O20 . 1.989(5) y
Li1 O21 . 1.957(4) y
Li1 O22 . 1.943(5) y
Li1 O23 . 1.926(5) y
O15 H1 . 0.9099 ?
O15 H2 . 0.8562 ?
O16 H3 . 0.7264 ?
O16 H4 . 0.8431 ?
O17 H5 . 0.8800 ?
O17 H6 . 0.7824 ?
O18 H7 . 0.9001 ?
O18 H8 . 0.8967 ?
O19 H9 . 0.8755 ?
O19 H10 . 0.8534 ?
O20 H11 . 0.7711 ?
O20 H12 . 0.8796 ?
O21 H13 . 0.7312 ?
O21 H14 . 0.9135 ?
O22 H15 . 0.8778 ?
O22 H16 . 0.7915 ?
O23 H17 . 0.9425 ?
O23 H18 . 0.8316 ?

loop_
_geom_hbond_atom_site_label_D
_geom_hbond_atom_site_label_H
_geom_hbond_atom_site_label_A
_geom_hbond_site_symmetry_A
_geom_hbond_distance_DH
_geom_hbond_distance_HA
_geom_hbond_distance_DA
_geom_hbond_angle_DHA
_geom_hbond_publ_flag
O15 H1 O10 2_676 0.91 1.84 2.749(2) 170 y
O15 H2 O16 2_676 0.85 2.01 2.864(3) 172 y
O16 H3 O11 2_676 0.72 2.01 2.738(2) 173 y
O16 H4 O7 2_666 0.84 1.96 2.806(3) 175 y
O17 H5 O2 2_676 0.88 1.97 2.843(2) 169 y
O17 H6 O15 2_576 0.78 2.01 2.782(2) 165 y
O18 H8 O8 2_666 0.89 1.86 2.752(3) 168 y
O19 H9 O13 2_566 0.87 2.09 2.913(3) 154 y
O19 H10 O10 1_455 0.85 2.33 3.069(3) 144 y
O20 H11 O3 2_676 0.77 2.00 2.765(2) 168 y
O20 H12 O4 1_556 0.88 1.87 2.744(2) 172 y
O21 H13 O13 2_566 0.73 2.11 2.828(2) 165 y
O21 H14 O5 1_556 0.91 1.88 2.778(2) 166 y
O22 H15 O23 2_577 0.87 2.05 2.919(2) 166 y
O22 H16 O7 2_566 0.79 2.11 2.882(2) 164 y
O23 H17 O2 1_456 0.94 1.87 2.789(2) 163 y
O23 H18 O12 1_556 0.83 2.27 3.068(2) 159 y
